data_7009685
loop_
_publ_author_name
'Korupoju, Srinivas R.'
'Mangayarkarasi, Nagarathinam'
'Ameerunisha, Sardar'
'Valente, Edward J.'
'Zacharias, Panthappally S.'

_publ_section_title
;
 Formation of dinuclear macrocyclic and mononuclear acyclic complexes
 of a new trinucleating hexaaza triphenolic Schiff base macrocycle:
 structure and NLO properties
;
_journal_issue 16
_journal_name_full 'Journal of the Chemical Society, Dalton Transactions'
_journal_page_first 2845
_journal_paper_doi 10.1039/b002700f
_journal_year 2000
_chemical_formula_sum 'C48 H48 F6 Mn N4 O8 P'
_chemical_formula_weight 1008.81
_chemical_name_systematic
; 
 ? 
;
_space_group_IT_number 22
_symmetry_space_group_name_Hall 'F 2 2'
_symmetry_space_group_name_H-M 'F 2 2 2'
_atom_sites_solution_hydrogens geom
_atom_sites_solution_primary direct
_atom_sites_solution_secondary difmap
_audit_creation_method SHELXL-97
_cell_angle_alpha 90.00
_cell_angle_beta 90.00
_cell_angle_gamma 90.00
_cell_formula_units_Z 8
_cell_length_a 20.117(4)
_cell_length_b 58.207(12)
_cell_length_c 9.730(2)
_cell_measurement_temperature 293(2)
_cell_volume 11393(4)
_computing_structure_refinement 'SHELXL-97 (Sheldrick, 1997)'
_computing_structure_solution 'SHELXS-97 (Sheldrick, 1990)'
_diffrn_ambient_temperature 293(2)
_diffrn_measured_fraction_theta_full 0.249
_diffrn_measured_fraction_theta_max 0.249
_diffrn_measurement_device_type 'Rigaku AFC7R'
_diffrn_radiation_monochromator graphite
_diffrn_radiation_source 'fine-focus sealed tube'
_diffrn_radiation_type MoK\a
_diffrn_radiation_wavelength 0.71073
_diffrn_reflns_av_R_equivalents 0.0000
_diffrn_reflns_av_sigmaI/netI 0.1100
_diffrn_reflns_limit_h_max 26
_diffrn_reflns_limit_h_min 0
_diffrn_reflns_limit_k_max 75
_diffrn_reflns_limit_k_min 0
_diffrn_reflns_limit_l_max 12
_diffrn_reflns_limit_l_min 0
_diffrn_reflns_number 3589
_diffrn_reflns_theta_full 27.52
_diffrn_reflns_theta_max 27.52
_diffrn_reflns_theta_min 2.02
_exptl_absorpt_coefficient_mu 0.327
_exptl_crystal_colour orange
_exptl_crystal_density_diffrn 1.176
_exptl_crystal_density_method 'not measured'
_exptl_crystal_description prismatic
_exptl_crystal_F_000 4176
_exptl_crystal_size_max 0.32
_exptl_crystal_size_mid 0.25
_exptl_crystal_size_min 0.22
_refine_diff_density_max 0.745
_refine_diff_density_min -0.372
_refine_diff_density_rms 0.083
_refine_ls_abs_structure_details 'Flack H D (1983), Acta Cryst. A39, 876-881'
_refine_ls_abs_structure_Flack 0.00(17)
_refine_ls_extinction_method none
_refine_ls_goodness_of_fit_ref 0.966
_refine_ls_hydrogen_treatment mixed
_refine_ls_matrix_type full
_refine_ls_number_parameters 383
_refine_ls_number_reflns 3589
_refine_ls_number_restraints 182
_refine_ls_restrained_S_all 1.737
_refine_ls_R_factor_all 0.2138
_refine_ls_R_factor_gt 0.0821
_refine_ls_shift/su_max 0.570
_refine_ls_shift/su_mean 0.021
_refine_ls_structure_factor_coef Fsqd
_refine_ls_weighting_details 'w=1/[\s^2^(Fo^2^)+(0.1747P)^2^+0.0000P] where P=(Fo^2^+2Fc^2^)/3'
_refine_ls_weighting_scheme calc
_refine_ls_wR_factor_gt 0.2380
_refine_ls_wR_factor_ref 0.2986
_reflns_number_gt 1466
_reflns_number_total 3589
_reflns_threshold_expression >2sigma(I)
_cod_data_source_file b002700f.txt
_cod_data_source_block '[MNL4(OH)2]PF6CH3OH'
_cod_depositor_comments
;
The following automatic conversions were performed:

'_refine_ls_weighting_scheme' value 'calc
w=1/[\s^2^(Fo^2^)+(0.1747P)^2^+0.0000P] where P=(Fo^2^+2Fc^2^)/3' was
changed to 'calc'. New tag '_refine_ls_weighting_details' was
created. The value of the new tag was set to
'w=1/[\s^2^(Fo^2^)+(0.1747P)^2^+0.0000P] where P=(Fo^2^+2Fc^2^)/3'.

Automatic conversion script
Id: cif_fix_values 3143 2015-03-26 13:38:13Z robertas 
;
_cod_database_code 7009685

loop_
_symmetry_equiv_pos_as_xyz
'x, y, z'
'-x, -y, z'
'-x, y, -z'
'x, -y, -z'
'x, y+1/2, z+1/2'
'-x, -y+1/2, z+1/2'
'-x, y+1/2, -z+1/2'
'x, -y+1/2, -z+1/2'
'x+1/2, y, z+1/2'
'-x+1/2, -y, z+1/2'
'-x+1/2, y, -z+1/2'
'x+1/2, -y, -z+1/2'
'x+1/2, y+1/2, z'
'-x+1/2, -y+1/2, z'
'-x+1/2, y+1/2, -z'
'x+1/2, -y+1/2, -z'

loop_
_atom_site_label
_atom_site_type_symbol
_atom_site_fract_x
_atom_site_fract_y
_atom_site_fract_z
_atom_site_U_iso_or_equiv
_atom_site_adp_type
_atom_site_occupancy
_atom_site_calc_flag
_atom_site_refinement_flags
_atom_site_disorder_assembly
_atom_site_disorder_group
Mn1 Mn 0.5000 0.44070(6) 0.0000 0.0676(13) Uani 1 d S . .
Mn2 Mn 0.2500 0.30914(6) 0.2500 0.0674(14) Uani 1 d S . .
O1W O 0.4246(8) 0.4392(2) 0.1790(17) 0.098(5) Uani 1 d . . .
O2W O 0.3124(8) 0.3111(3) 0.0641(16) 0.097(5) Uani 1 d . . .
O1 O 0.4464(8) 0.46320(19) -0.0869(14) 0.077(5) Uani 1 d D . .
O2 O 0.3654(10) 0.5203(3) -0.234(3) 0.121(8) Uani 1 d D . .
N1 N 0.4515(7) 0.4142(2) -0.0921(15) 0.056(4) Uani 1 d D . .
C1 C 0.4016(9) 0.4605(3) -0.181(2) 0.081(7) Uani 1 d D . .
C2 C 0.3791(7) 0.4389(3) -0.2313(15) 0.065(5) Uani 1 d D . .
C3 C 0.3310(9) 0.4383(3) -0.3344(19) 0.078(6) Uani 1 d D . .
H3A H 0.3150 0.4234 -0.3605 0.100 Uiso 1 d R . .
C4 C 0.3048(9) 0.4576(3) -0.396(2) 0.070(6) Uani 1 d D . .
C5 C 0.3284(12) 0.4792(3) -0.348(2) 0.086(8) Uani 1 d D . .
H5A H 0.3103 0.4932 -0.3850 0.100 Uiso 1 d R . .
C6 C 0.3743(11) 0.4801(3) -0.241(2) 0.082(8) Uani 1 d D . .
C7 C 0.4024(10) 0.4178(4) -0.176(2) 0.083(7) Uani 1 d D . .
H7A H 0.3830 0.4041 -0.2138 0.100 Uiso 1 d R . .
C8 C 0.2534(16) 0.4563(3) -0.510(3) 0.088(6) Uani 1 d D . .
H8A H 0.2451 0.4406 -0.5354 0.120 Uiso 1 d R . .
H8B H 0.2133 0.4630 -0.4744 0.120 Uiso 1 d R . .
H8C H 0.2674 0.4647 -0.5899 0.120 Uiso 1 d R . .
C9 C 0.3931(12) 0.5035(3) -0.193(2) 0.090(8) Uani 1 d D . .
H9A H 0.4294 0.5043 -0.1293 0.100 Uiso 1 d R . .
C10 C 0.4840(17) 0.3920(2) -0.078(2) 0.090(8) Uani 1 d . . .
H10A H 0.5212 0.3912 -0.1391 0.100 Uiso 1 d R . .
C11 C 0.4404(16) 0.3709(3) -0.105(2) 0.107(10) Uani 1 d . . .
H11A H 0.4286 0.3699 -0.1999 0.100 Uiso 1 d R . .
H11B H 0.4006 0.3719 -0.0504 0.100 Uiso 1 d R . .
C12 C 0.4816(14) 0.3510(3) -0.059(2) 0.099(9) Uani 1 d . . .
H12A H 0.5130 0.3483 -0.1317 0.100 Uiso 1 d R . .
H12B H 0.4527 0.3378 -0.0567 0.100 Uiso 1 d R . .
O3 O 0.3042(8) 0.28681(19) 0.3285(17) 0.080(5) Uani 1 d D . .
O4 O 0.3776(9) 0.2287(2) 0.494(2) 0.097(6) Uani 1 d D . .
N2 N 0.3019(11) 0.3338(3) 0.323(2) 0.096(7) Uani 1 d D . .
C13 C 0.3481(8) 0.2889(2) 0.4324(16) 0.053(5) Uani 1 d D . .
C14 C 0.3695(9) 0.3112(3) 0.480(2) 0.092(8) Uani 1 d D . .
C15 C 0.4172(9) 0.3131(3) 0.5866(19) 0.066(6) Uani 1 d D . .
H15A H 0.4304 0.3280 0.6189 0.100 Uiso 1 d R . .
C16 C 0.4446(10) 0.2939(3) 0.644(2) 0.080(7) Uani 1 d D . .
C17 C 0.4252(9) 0.2725(3) 0.5922(19) 0.066(6) Uani 1 d D . .
H17A H 0.4452 0.2587 0.6278 0.100 Uiso 1 d R . .
C18 C 0.3773(10) 0.2695(3) 0.4908(19) 0.057(6) Uani 1 d D . .
C19 C 0.3428(13) 0.3333(3) 0.421(2) 0.093(9) Uani 1 d D . .
H19A H 0.3611 0.3474 0.4553 0.100 Uiso 1 d R . .
C20 C 0.4920(16) 0.2958(3) 0.757(3) 0.097(8) Uani 1 d D . .
H20A H 0.5006 0.3116 0.7778 0.120 Uiso 1 d R . .
H20B H 0.4734 0.2884 0.8367 0.120 Uiso 1 d R . .
H20C H 0.5328 0.2883 0.7324 0.120 Uiso 1 d R . .
C21 C 0.3545(9) 0.2470(4) 0.453(2) 0.075(7) Uani 1 d D . .
H21A H 0.3196 0.2456 0.3858 0.100 Uiso 1 d R . .
C22 C 0.2874(10) 0.3569(3) 0.256(2) 0.076(6) Uani 1 d . . .
H22A H 0.3046 0.3565 0.1645 0.100 Uiso 1 d R . .
C23 C 0.3113(12) 0.3779(3) 0.316(2) 0.072(6) Uani 1 d . . .
H23A H 0.3589 0.3771 0.3199 0.100 Uiso 1 d R . .
H23B H 0.2951 0.3782 0.4084 0.100 Uiso 1 d R . .
C24 C 0.2903(11) 0.3997(3) 0.252(4) 0.114(9) Uani 1 d . . .
H24A H 0.3085 0.4006 0.1609 0.100 Uiso 1 d R . .
H24B H 0.3065 0.4125 0.3049 0.100 Uiso 1 d R . .
P1 P 0.5000 0.38937(7) 0.5000 0.151(6) Uani 1 d SDU . .
F1 F 0.42780(19) 0.3897(3) 0.5638(9) 0.135(12) Uani 0.50 d PDU . .
F2 F 0.4761(6) 0.40830(14) 0.3953(9) 0.182(19) Uani 0.50 d PDU . .
F3 F 0.4799(7) 0.37011(14) 0.3940(9) 0.23(2) Uani 0.50 d PDU . .
P2 P 0.2500 0.36449(7) -0.2500 0.167(7) Uani 1 d SDU . .
F4 F 0.32098(19) 0.3645(2) -0.3194(9) 0.153(14) Uani 0.50 d PDU . .
F5 F 0.2741(5) 0.34539(13) -0.1459(9) 0.173(18) Uani 0.50 d PDU . .
F6 F 0.2739(6) 0.38376(14) -0.1468(9) 0.139(14) Uani 0.50 d PDU . .
O5 O 0.5000 0.4877(5) 0.5000 0.074(10) Uani 0.50 d SPDU . .
C25 C 0.5000 0.4635(5) 0.5000 0.10(2) Uani 0.50 d SPDU . .
O6 O 0.2500 0.2434(4) 0.7500 0.108(15) Uani 0.50 d SPDU . .
C26 C 0.2500 0.2191(5) 0.7500 0.13(3) Uani 0.50 d SPDU . .

loop_
_atom_site_aniso_label
_atom_site_aniso_U_11
_atom_site_aniso_U_22
_atom_site_aniso_U_33
_atom_site_aniso_U_23
_atom_site_aniso_U_13
_atom_site_aniso_U_12
Mn1 0.094(3) 0.046(2) 0.062(3) 0.000 0.009(3) 0.000
Mn2 0.096(3) 0.0403(19) 0.066(3) 0.000 -0.005(3) 0.000
O1W 0.119(12) 0.057(7) 0.117(13) 0.006(9) 0.040(12) 0.006(8)
O2W 0.119(13) 0.108(11) 0.064(9) 0.003(9) 0.021(9) 0.024(10)
O1 0.123(13) 0.050(7) 0.058(8) -0.006(7) -0.003(10) 0.001(8)
O2 0.169(19) 0.063(10) 0.131(16) -0.027(12) -0.031(17) -0.008(11)
N1 0.071(9) 0.042(7) 0.056(8) 0.003(6) -0.021(8) -0.004(7)
C1 0.089(17) 0.075(15) 0.078(17) -0.003(13) 0.037(15) 0.006(13)
C2 0.084(13) 0.050(9) 0.062(11) -0.018(10) -0.043(11) 0.019(10)
C3 0.101(16) 0.067(12) 0.066(13) -0.019(12) 0.019(14) -0.006(13)
C4 0.063(12) 0.054(10) 0.092(16) -0.003(11) 0.012(14) 0.010(10)
C5 0.12(2) 0.069(13) 0.069(14) -0.027(12) 0.003(16) -0.002(14)
C6 0.090(17) 0.071(14) 0.083(17) -0.033(14) -0.003(17) 0.030(13)
C7 0.095(17) 0.072(13) 0.081(16) -0.021(12) -0.013(15) 0.000(13)
C8 0.083(13) 0.078(11) 0.104(17) 0.015(16) 0.009(19) 0.006(17)
C9 0.16(2) 0.026(9) 0.086(16) -0.008(10) -0.009(17) -0.008(12)
C10 0.17(3) 0.035(7) 0.066(12) 0.011(8) 0.016(16) 0.006(12)
C11 0.21(3) 0.047(10) 0.067(13) 0.000(10) 0.012(18) -0.016(14)
C12 0.12(2) 0.076(12) 0.099(18) 0.001(12) 0.000(16) -0.017(14)
O3 0.096(10) 0.049(7) 0.095(11) 0.003(8) -0.036(10) 0.003(7)
O4 0.112(13) 0.054(8) 0.125(13) -0.007(10) -0.070(13) 0.021(9)
N2 0.163(19) 0.033(8) 0.091(14) -0.004(9) 0.006(15) 0.013(11)
C13 0.071(13) 0.032(8) 0.057(12) -0.011(8) -0.013(11) -0.005(8)
C14 0.14(2) 0.055(11) 0.085(16) -0.004(13) 0.067(17) -0.018(14)
C15 0.075(14) 0.062(11) 0.061(13) -0.005(11) -0.006(13) 0.001(11)
C16 0.090(16) 0.097(16) 0.053(12) -0.005(12) 0.012(14) -0.020(14)
C17 0.063(12) 0.066(11) 0.068(12) 0.022(11) 0.004(12) 0.000(10)
C18 0.076(14) 0.051(10) 0.043(9) 0.005(9) -0.001(12) -0.020(10)
C19 0.17(3) 0.034(9) 0.073(15) 0.002(11) 0.030(18) -0.007(14)
C20 0.110(18) 0.095(13) 0.084(15) -0.031(15) -0.027(18) -0.029(17)
C21 0.067(11) 0.069(13) 0.089(16) -0.011(13) -0.017(12) 0.017(13)
C22 0.123(16) 0.051(8) 0.055(10) -0.015(10) 0.028(15) -0.012(10)
C23 0.103(16) 0.046(9) 0.066(12) 0.002(9) 0.001(12) 0.003(10)
C24 0.136(19) 0.045(9) 0.16(2) 0.008(16) 0.03(3) -0.030(11)
P1 0.123(10) 0.274(18) 0.055(6) 0.000 0.004(8) 0.000
F1 0.15(3) 0.20(3) 0.053(15) 0.029(19) 0.046(19) 0.03(2)
F2 0.24(5) 0.25(4) 0.057(16) 0.03(2) 0.02(2) -0.08(4)
F3 0.23(5) 0.26(4) 0.20(4) -0.09(3) 0.13(4) 0.02(4)
P2 0.105(9) 0.31(2) 0.087(8) 0.000 -0.003(10) 0.000
F4 0.14(3) 0.22(3) 0.10(2) -0.08(2) -0.04(2) 0.07(3)
F5 0.18(4) 0.16(3) 0.18(3) 0.12(3) -0.07(3) 0.01(2)
F6 0.11(2) 0.21(3) 0.09(2) 0.02(2) 0.004(19) -0.08(2)
O5 0.07(2) 0.08(2) 0.08(2) 0.000 0.00(2) 0.000
C25 0.13(5) 0.11(4) 0.04(3) 0.000 0.02(4) 0.000
O6 0.17(4) 0.04(2) 0.12(3) 0.000 -0.07(4) 0.000
C26 0.09(5) 0.15(6) 0.16(7) 0.000 -0.03(7) 0.000

loop_
_atom_type_symbol
_atom_type_description
_atom_type_scat_dispersion_real
_atom_type_scat_dispersion_imag
_atom_type_scat_source
C C 0.0033 0.0016 'International Tables Vol C Tables 4.2.6.8 and 6.1.1.4'
H H 0.0000 0.0000 'International Tables Vol C Tables 4.2.6.8 and 6.1.1.4'
N N 0.0061 0.0033 'International Tables Vol C Tables 4.2.6.8 and 6.1.1.4'
O O 0.0106 0.0060 'International Tables Vol C Tables 4.2.6.8 and 6.1.1.4'
F F 0.0171 0.0103 'International Tables Vol C Tables 4.2.6.8 and 6.1.1.4'
P P 0.1023 0.0942 'International Tables Vol C Tables 4.2.6.8 and 6.1.1.4'
Mn Mn 0.3368 0.7283 'International Tables Vol C Tables 4.2.6.8 and 6.1.1.4'

loop_
_geom_angle_atom_site_label_1
_geom_angle_atom_site_label_2
_geom_angle_atom_site_label_3
_geom_angle
_geom_angle_site_symmetry_1
_geom_angle_site_symmetry_3
_geom_angle_publ_flag
O1 Mn1 O1 92.6(8) 3_655 . ?
O1 Mn1 N1 173.6(6) 3_655 . ?
O1 Mn1 N1 93.1(5) . . ?
O1 Mn1 N1 93.1(5) 3_655 3_655 ?
O1 Mn1 N1 173.6(6) . 3_655 ?
N1 Mn1 N1 81.3(8) . 3_655 ?
O1 Mn1 O1W 89.4(6) 3_655 3_655 ?
O1 Mn1 O1W 93.6(6) . 3_655 ?
N1 Mn1 O1W 87.4(6) . 3_655 ?
N1 Mn1 O1W 89.3(6) 3_655 3_655 ?
O1 Mn1 O1W 93.6(6) 3_655 . ?
O1 Mn1 O1W 89.4(6) . . ?
N1 Mn1 O1W 89.3(6) . . ?
N1 Mn1 O1W 87.4(6) 3_655 . ?
O1W Mn1 O1W 175.7(7) 3_655 . ?
O3 Mn2 O3 91.4(8) 11 . ?
O3 Mn2 N2 93.0(7) 11 11 ?
O3 Mn2 N2 175.5(8) . 11 ?
O3 Mn2 N2 175.5(8) 11 . ?
O3 Mn2 N2 93.0(7) . . ?
N2 Mn2 N2 82.6(12) 11 . ?
O3 Mn2 O2W 91.9(7) 11 . ?
O3 Mn2 O2W 92.3(7) . . ?
N2 Mn2 O2W 88.1(7) 11 . ?
N2 Mn2 O2W 87.3(8) . . ?
O3 Mn2 O2W 92.3(7) 11 11 ?
O3 Mn2 O2W 91.9(7) . 11 ?
N2 Mn2 O2W 87.3(8) 11 11 ?
N2 Mn2 O2W 88.1(7) . 11 ?
O2W Mn2 O2W 173.9(9) . 11 ?
C1 O1 Mn1 128.8(12) . . ?
C7 N1 C10 123.0(17) . . ?
C7 N1 Mn1 121.4(13) . . ?
C10 N1 Mn1 114.5(14) . . ?
O1 C1 C6 118.1(17) . . ?
O1 C1 C2 125.0(17) . . ?
C6 C1 C2 116.8(18) . . ?
C3 C2 C7 118.8(16) . . ?
C3 C2 C1 119.3(16) . . ?
C7 C2 C1 121.9(15) . . ?
C4 C3 C2 124.2(17) . . ?
C3 C4 C5 116.4(18) . . ?
C3 C4 C8 122.4(16) . . ?
C5 C4 C8 121.1(16) . . ?
C6 C5 C4 120.0(18) . . ?
C5 C6 C1 123.2(18) . . ?
C5 C6 C9 115.8(18) . . ?
C1 C6 C9 121.1(19) . . ?
N1 C7 C2 128.8(18) . . ?
O2 C9 C6 122(2) . . ?
N1 C10 C11 116(2) . . ?
N1 C10 C10 105.4(12) . 3_655 ?
C11 C10 C10 112.5(16) . 3_655 ?
C12 C11 C10 105(2) . . ?
C12 C12 C11 123.3(16) 3_655 . ?
C13 O3 Mn2 128.9(10) . . ?
C19 N2 C22 117.8(19) . . ?
C19 N2 Mn2 128.3(16) . . ?
C22 N2 Mn2 113.8(16) . . ?
O3 C13 C18 120.5(13) . . ?
O3 C13 C14 121.2(15) . . ?
C18 C13 C14 118.1(15) . . ?
C15 C14 C13 120.5(17) . . ?
C15 C14 C19 117.1(17) . . ?
C13 C14 C19 122.4(19) . . ?
C16 C15 C14 120.7(17) . . ?
C15 C16 C17 117.8(17) . . ?
C15 C16 C20 121.0(18) . . ?
C17 C16 C20 121.3(19) . . ?
C18 C17 C16 124.0(16) . . ?
C17 C18 C13 118.8(15) . . ?
C17 C18 C21 121.1(16) . . ?
C13 C18 C21 120.0(16) . . ?
N2 C19 C14 123(2) . . ?
O4 C21 C18 125.7(17) . . ?
C23 C22 C22 111.6(15) . 11 ?
C23 C22 N2 121(2) . . ?
C22 C22 N2 103.1(14) 11 . ?
C22 C23 C24 118(2) . . ?
C23 C24 C24 107.2(18) . 11 ?
F2 P1 F2 91.2(7) 3_656 . ?
F2 P1 F3 177.1(6) 3_656 . ?
F2 P1 F3 89.8(5) . . ?
F2 P1 F3 89.8(5) 3_656 3_656 ?
F2 P1 F3 177.1(7) . 3_656 ?
F3 P1 F3 89.3(8) . 3_656 ?
F2 P1 F1 91.0(6) 3_656 . ?
F2 P1 F1 88.0(6) . . ?
F3 P1 F1 91.7(7) . . ?
F3 P1 F1 89.3(6) 3_656 . ?
F2 P1 F1 88.0(6) 3_656 3_656 ?
F2 P1 F1 91.0(6) . 3_656 ?
F3 P1 F1 89.3(6) . 3_656 ?
F3 P1 F1 91.7(7) 3_656 3_656 ?
F1 P1 F1 178.6(11) . 3_656 ?
F4 P2 F4 179.8(11) 11_554 . ?
F4 P2 F5 89.8(6) 11_554 11_554 ?
F4 P2 F5 90.3(5) . 11_554 ?
F4 P2 F5 90.3(5) 11_554 . ?
F4 P2 F5 89.8(6) . . ?
F5 P2 F5 90.6(7) 11_554 . ?
F4 P2 F6 90.1(5) 11_554 . ?
F4 P2 F6 89.8(6) . . ?
F5 P2 F6 179.5(5) 11_554 . ?
F5 P2 F6 89.9(5) . . ?
F4 P2 F6 89.8(6) 11_554 11_554 ?
F4 P2 F6 90.1(5) . 11_554 ?
F5 P2 F6 89.9(5) 11_554 11_554 ?
F5 P2 F6 179.5(6) . 11_554 ?
F6 P2 F6 89.6(8) . 11_554 ?
C25 O5 O5 180.000(3) . 2_665 ?
O6 O6 C26 180.000(3) 14 . ?

loop_
_geom_bond_atom_site_label_1
_geom_bond_atom_site_label_2
_geom_bond_distance
_geom_bond_site_symmetry_2
_geom_bond_publ_flag
Mn1 O1 1.895(14) 3_655 ?
Mn1 O1 1.895(14) . ?
Mn1 N1 2.033(14) . ?
Mn1 N1 2.033(14) 3_655 ?
Mn1 O1W 2.311(15) 3_655 ?
Mn1 O1W 2.311(15) . ?
Mn2 O3 1.860(13) 11 ?
Mn2 O3 1.860(13) . ?
Mn2 N2 1.91(2) 11 ?
Mn2 N2 1.91(2) . ?
Mn2 O2W 2.205(15) . ?
Mn2 O2W 2.205(15) 11 ?
O1 C1 1.29(2) . ?
O2 C9 1.20(3) . ?
N1 C7 1.30(2) . ?
N1 C10 1.46(2) . ?
C1 C6 1.40(2) . ?
C1 C2 1.42(2) . ?
C2 C3 1.39(2) . ?
C2 C7 1.42(2) . ?
C3 C4 1.38(2) . ?
C4 C5 1.42(2) . ?
C4 C8 1.52(4) . ?
C5 C6 1.39(2) . ?
C6 C9 1.49(2) . ?
C10 C11 1.53(3) . ?
C10 C10 1.64(4) 3_655 ?
C11 C12 1.49(3) . ?
C12 C12 1.37(5) 3_655 ?
O3 C13 1.35(2) . ?
O4 C21 1.23(2) . ?
N2 C19 1.26(3) . ?
N2 C22 1.52(3) . ?
C13 C18 1.393(19) . ?
C13 C14 1.442(19) . ?
C14 C15 1.42(2) . ?
C14 C19 1.51(3) . ?
C15 C16 1.36(2) . ?
C16 C17 1.40(2) . ?
C16 C20 1.46(3) . ?
C17 C18 1.39(2) . ?
C18 C21 1.44(3) . ?
C22 C23 1.43(2) . ?
C22 C22 1.51(4) 11 ?
C23 C24 1.47(3) . ?
C24 C24 1.62(4) 11 ?
P1 F2 1.5752(14) 3_656 ?
P1 F2 1.5752(14) . ?
P1 F3 1.5756(13) . ?
P1 F3 1.5756(13) 3_656 ?
P1 F1 1.5796(13) . ?
P1 F1 1.5796(13) 3_656 ?
P2 F4 1.5796(13) 11_554 ?
P2 F4 1.5796(13) . ?
P2 F5 1.5799(13) 11_554 ?
P2 F5 1.5799(13) . ?
P2 F6 1.5800(14) . ?
P2 F6 1.5800(14) 11_554 ?
O5 C25 1.408(18) . ?
O5 O5 1.43(6) 2_665 ?
O6 O6 0.76(5) 14 ?
O6 C26 1.416(18) . ?
